data_1568536
loop_
_publ_author_name
'Kamal, Samrah'
'Khalid, Mohd'
'Khan, M. Shahnawaz'
'Shahid, M.'
'Ahmad, Musheer'

_publ_section_title
;
 A bifunctionalised Pb-based MOF for iodine capture and dye removal
;
_journal_issue 14
_journal_name_full 'Dalton Transactions'
_journal_page_first 4501
_journal_page_last 4516
_journal_paper_doi 10.1039/D3DT00237C
_journal_volume 52
_journal_year 2023
_chemical_formula_moiety 'C18 H10 N5 O5 Pb'
_chemical_formula_sum 'C18 H10 N5 O5 Pb'
_chemical_formula_weight 583.528
_space_group_crystal_system triclinic
_space_group_IT_number 2
_space_group_name_Hall '-P 1'
_space_group_name_H-M_alt 'P -1'
_symmetry_Int_Tables_number 2
_atom_sites_solution_primary iterative
_audit_creation_date 2021-09-17
_audit_creation_method
;
Olex2 1.3
(compiled 2020.11.12 svn.r5f609507 for OlexSys, GUI svn.r6272)
;
_audit_update_record
;
2022-12-15 deposited with the CCDC.	2023-02-23 downloaded from the CCDC.
;
_cell_angle_alpha 99.275(1)
_cell_angle_beta 93.184(1)
_cell_angle_gamma 96.722(1)
_cell_formula_units_Z 2
_cell_length_a 8.2616(3)
_cell_length_b 9.3161(4)
_cell_length_c 10.9658(4)
_cell_measurement_reflns_used 9906
_cell_measurement_temperature 100(2)
_cell_measurement_theta_max 21.99
_cell_measurement_theta_min 2.33
_cell_volume 824.85(6)
_computing_cell_refinement 'SAINT V8.38A (Bruker, 2018)'
_computing_data_reduction 'SAINT V8.38A (Bruker, 2018)'
_computing_molecular_graphics 'Olex2 1.3 (Dolomanov et al., 2009)'
_computing_publication_material 'Olex2 1.3 (Dolomanov et al., 2009)'
_computing_structure_refinement 'olex2.refine 1.3 (Bourhis et al., 2015)'
_computing_structure_solution 'olex2.solve 1.3 (Bourhis et al., 2015)'
_diffrn_ambient_temperature 100(2)
_diffrn_measured_fraction_theta_full 0.9986
_diffrn_measured_fraction_theta_max 0.9986
_diffrn_measurement_device_type 'Bruker APEX-II CCD'
_diffrn_measurement_method '\f and \w scans'
_diffrn_radiation_type 'Mo K\a'
_diffrn_radiation_wavelength 0.71073
_diffrn_reflns_av_R_equivalents 0.0511
_diffrn_reflns_av_unetI/netI 0.0479
_diffrn_reflns_Laue_measured_fraction_full 0.9986
_diffrn_reflns_Laue_measured_fraction_max 0.9986
_diffrn_reflns_limit_h_max 11
_diffrn_reflns_limit_h_min -11
_diffrn_reflns_limit_k_max 12
_diffrn_reflns_limit_k_min -12
_diffrn_reflns_limit_l_max 14
_diffrn_reflns_limit_l_min -14
_diffrn_reflns_number 13350
_diffrn_reflns_point_group_measured_fraction_full 0.9986
_diffrn_reflns_point_group_measured_fraction_max 0.9986
_diffrn_reflns_theta_full 25.0476
_diffrn_reflns_theta_max 25.05
_diffrn_reflns_theta_min 3.01
_diffrn_source_current 1.0
_diffrn_source_power 0.05
_diffrn_source_voltage 50.0
_diffrn_standards_number 0
_exptl_absorpt_coefficient_mu 10.277
_exptl_absorpt_correction_T_max 0.7457
_exptl_absorpt_correction_T_min 0.4734
_exptl_absorpt_correction_type multi-scan
_exptl_absorpt_process_details
;
SADABS-2016/2 (Bruker,2016/2) was used for absorption correction.
wR2(int) was 0.1581 before and 0.0778 after correction.
The Ratio of minimum to maximum transmission is 0.6348.
The \l/2 correction factor is Not present.
;
_exptl_crystal_colour colourless
_exptl_crystal_colour_primary colourless
_exptl_crystal_density_diffrn 2.349
_exptl_crystal_description block
_exptl_crystal_F_000 545.000
_exptl_crystal_size_max 0.47
_exptl_crystal_size_mid 0.25
_exptl_crystal_size_min 0.17
_refine_diff_density_max 0.8155
_refine_diff_density_min -1.8816
_refine_diff_density_rms 0.2290
_refine_ls_d_res_high 0.8394
_refine_ls_d_res_low 6.7716
_refine_ls_goodness_of_fit_ref 1.0461
_refine_ls_hydrogen_treatment mixed
_refine_ls_matrix_type full
_refine_ls_number_constraints 20
_refine_ls_number_parameters 262
_refine_ls_number_reflns 2918
_refine_ls_number_restraints 0
_refine_ls_restrained_S_all 1.0461
_refine_ls_R_factor_all 0.0262
_refine_ls_R_factor_gt 0.0244
_refine_ls_shift/su_max 0.0006
_refine_ls_shift/su_mean 0.0000
_refine_ls_structure_factor_coef Fsqd
_refine_ls_weighting_details 'w=1/[\s^2^(Fo^2^)+(0.0384P)^2^] where P=(Fo^2^+2Fc^2^)/3'
_refine_ls_weighting_scheme calc
_refine_ls_wR_factor_gt 0.0641
_refine_ls_wR_factor_ref 0.0655
_reflns_Friedel_coverage 0.0
_reflns_limit_h_max 9
_reflns_limit_h_min -9
_reflns_limit_k_max 10
_reflns_limit_k_min -11
_reflns_limit_l_max 13
_reflns_limit_l_min 0
_reflns_number_gt 2777
_reflns_number_total 2918
_reflns_threshold_expression I>=2u(I)
_cod_data_source_file d3dt00237c2.cif
_cod_data_source_block SM61_0m_a
_cod_database_code 1568536
_olex2_refinement_description
;
1. Fixed Uiso
 At 1.2 times of:
  All C(H) groups
2.a Aromatic/amide H refined with riding coordinates:
 C1(H1), C3(H3), C2(H2), C12(H12), C11(H11), C10(H10), C17(H17), C18(H18),
 C6(H6), C7(H7)
;
_olex2_submission_special_instructions 'No special instructions were received'

loop_
_space_group_symop_id
_space_group_symop_operation_xyz
1 x,y,z
2 -x,-y,-z

loop_
_atom_site_label
_atom_site_type_symbol
_atom_site_fract_x
_atom_site_fract_y
_atom_site_fract_z
_atom_site_U_iso_or_equiv
_atom_site_adp_type
_atom_site_occupancy
_atom_site_refinement_flags_posn
Pb1 Pb 0.724034(18) 0.426548(16) 0.431582(15) 0.01591(9) Uani 1.000000 .
O1 O 0.5413(4) 0.6150(3) 0.4277(3) 0.0189(7) Uani 1.000000 .
O2 O 0.7888(4) 0.7307(4) 0.4924(3) 0.0213(8) Uani 1.000000 .
O3 O 0.8146(4) 0.5305(4) 0.2488(3) 0.0223(8) Uani 1.000000 .
O4 O 1.0273(5) 0.5013(4) 0.3624(3) 0.0259(8) Uani 1.000000 .
O5 O 1.0571(5) 0.6289(5) 0.2153(4) 0.0465(12) Uani 1.000000 .
N1 N 0.7680(5) 0.1705(4) 0.2957(3) 0.0135(8) Uani 1.000000 .
N2 N 0.4869(5) -0.2903(4) 0.0763(3) 0.0149(8) Uani 1.000000 .
N3 N 0.2097(5) -0.1495(4) 0.0331(4) 0.0152(8) Uani 1.000000 .
N4 N 0.4972(5) 0.3050(4) 0.2612(4) 0.0133(8) Uani 1.000000 .
N5 N 0.9692(5) 0.5569(4) 0.2750(4) 0.0220(10) Uani 1.000000 .
C1 C 0.9021(6) 0.1076(5) 0.3113(5) 0.0172(10) Uani 1.000000 .
H1 H 0.9959(6) 0.1653(5) 0.3556(5) 0.0207(12) Uiso 1.000000 R
C2 C 0.9113(6) -0.0400(5) 0.2652(5) 0.0182(10) Uani 1.000000 .
H2 H 1.0103(6) -0.0805(5) 0.2764(5) 0.0219(12) Uiso 1.000000 R
C3 C 0.7755(6) -0.1256(5) 0.2036(4) 0.0149(10) Uani 1.000000 .
H3 H 0.7786(6) -0.2267(5) 0.1736(4) 0.0179(12) Uiso 1.000000 R
C4 C 0.6322(5) -0.0624(5) 0.1856(4) 0.0111(9) Uani 1.000000 .
C5 C 0.4843(5) -0.1455(5) 0.1195(4) 0.0114(9) Uani 1.000000 .
C6 C 0.3509(6) -0.3608(5) 0.0134(4) 0.0159(10) Uani 1.000000 .
H6 H 0.3465(6) -0.4623(5) -0.0188(4) 0.0191(12) Uiso 1.000000 R
C7 C 0.2143(6) -0.2900(5) -0.0067(4) 0.0164(10) Uani 1.000000 .
H7 H 0.1198(6) -0.3461(5) -0.0514(4) 0.0197(12) Uiso 1.000000 R
C8 C 0.3480(6) -0.0752(5) 0.0973(4) 0.0119(9) Uani 1.000000 .
C9 C 0.3513(6) 0.0808(5) 0.1421(4) 0.0119(9) Uani 1.000000 .
C10 C 0.2206(6) 0.1568(5) 0.1158(4) 0.0147(10) Uani 1.000000 .
H10 H 0.1247(6) 0.1067(5) 0.0687(4) 0.0177(12) Uiso 1.000000 R
C11 C 0.2328(6) 0.3037(5) 0.1586(5) 0.0192(10) Uani 1.000000 .
H11 H 0.1480(6) 0.3582(5) 0.1379(5) 0.0231(12) Uiso 1.000000 R
C12 C 0.3711(6) 0.3732(5) 0.2332(4) 0.0177(10) Uani 1.000000 .
H12 H 0.3754(6) 0.4746(5) 0.2657(4) 0.0212(12) Uiso 1.000000 R
C13 C 0.4895(5) 0.1598(5) 0.2117(4) 0.0099(9) Uani 1.000000 .
C14 C 0.6335(5) 0.0866(5) 0.2333(4) 0.0122(9) Uani 1.000000 .
C15 C 0.6410(6) 0.7308(5) 0.4662(4) 0.0155(10) Uani 1.000000 .
C16 C 0.5660(6) 0.8721(5) 0.4817(5) 0.0199(11) Uani 1.000000 .
C17 C 0.6603(7) 1.0000(5) 0.5391(5) 0.0245(12) Uani 1.000000 .
H17 H 0.7713(7) 0.9992(5) 0.5665(5) 0.0294(14) Uiso 1.000000 R
C18 C 0.5917(6) 1.1282(5) 0.5558(5) 0.0198(11) Uani 1.000000 .
H18 H 0.6557(6) 1.2172(5) 0.5940(5) 0.0237(13) Uiso 1.000000 R

loop_
_atom_site_aniso_label
_atom_site_aniso_U_11
_atom_site_aniso_U_22
_atom_site_aniso_U_33
_atom_site_aniso_U_12
_atom_site_aniso_U_13
_atom_site_aniso_U_23
Pb1 0.01270(12) 0.01307(12) 0.01931(12) 0.00333(8) -0.00180(8) -0.00534(8)
O1 0.0198(18) 0.0099(16) 0.0253(19) 0.0031(13) -0.0005(15) -0.0022(14)
O2 0.023(2) 0.0183(17) 0.0210(18) 0.0040(15) -0.0000(15) -0.0024(15)
O3 0.031(2) 0.0184(17) 0.0169(18) 0.0079(15) -0.0037(15) -0.0004(15)
O4 0.024(2) 0.032(2) 0.022(2) 0.0079(17) 0.0030(16) 0.0032(17)
O5 0.045(3) 0.046(3) 0.063(3) 0.021(2) 0.034(2) 0.033(3)
N1 0.012(2) 0.0146(19) 0.0129(19) 0.0020(15) 0.0001(15) 0.0000(16)
N2 0.021(2) 0.0091(18) 0.013(2) 0.0010(16) 0.0012(16) -0.0009(16)
N3 0.014(2) 0.016(2) 0.014(2) -0.0020(16) -0.0017(16) 0.0001(16)
N4 0.012(2) 0.0151(19) 0.013(2) 0.0040(16) 0.0016(15) 0.0008(16)
N5 0.028(3) 0.015(2) 0.026(2) 0.0117(18) 0.010(2) 0.0016(19)
C1 0.012(2) 0.021(2) 0.019(2) 0.0020(19) 0.0008(19) 0.004(2)
C2 0.014(2) 0.017(2) 0.025(3) 0.0075(19) 0.003(2) 0.002(2)
C3 0.021(3) 0.009(2) 0.015(2) 0.0080(19) 0.0021(19) -0.0013(19)
C4 0.013(2) 0.010(2) 0.010(2) 0.0017(17) 0.0003(17) 0.0027(18)
C5 0.014(2) 0.012(2) 0.009(2) 0.0023(18) 0.0012(17) 0.0047(18)
C6 0.020(3) 0.014(2) 0.013(2) 0.0006(19) 0.0033(19) 0.0007(19)
C7 0.018(3) 0.016(2) 0.012(2) -0.0020(19) 0.0005(19) -0.0020(19)
C8 0.016(2) 0.015(2) 0.004(2) 0.0001(18) 0.0024(17) -0.0003(18)
C9 0.015(2) 0.014(2) 0.008(2) 0.0049(18) 0.0046(18) -0.0008(18)
C10 0.013(2) 0.020(2) 0.011(2) 0.0028(19) 0.0001(18) 0.0011(19)
C11 0.017(3) 0.021(3) 0.020(3) 0.010(2) -0.001(2) -0.001(2)
C12 0.017(3) 0.015(2) 0.019(2) 0.005(2) 0.000(2) -0.003(2)
C13 0.011(2) 0.011(2) 0.007(2) 0.0009(17) 0.0029(17) 0.0014(17)
C14 0.013(2) 0.017(2) 0.007(2) 0.0004(18) 0.0002(17) 0.0026(18)
C15 0.022(3) 0.013(2) 0.011(2) 0.0004(19) 0.0048(19) -0.0021(19)
C16 0.029(3) 0.011(2) 0.020(3) 0.000(2) 0.013(2) 0.000(2)
C17 0.029(3) 0.017(2) 0.022(3) -0.006(2) 0.012(2) -0.009(2)
C18 0.023(3) 0.005(2) 0.027(3) -0.0048(18) 0.014(2) -0.0079(19)

loop_
_atom_type_symbol
_atom_type_scat_dispersion_real
_atom_type_scat_dispersion_imag
_atom_type_scat_Cromer_Mann_a1
_atom_type_scat_Cromer_Mann_a2
_atom_type_scat_Cromer_Mann_a3
_atom_type_scat_Cromer_Mann_a4
_atom_type_scat_Cromer_Mann_b1
_atom_type_scat_Cromer_Mann_b2
_atom_type_scat_Cromer_Mann_b3
_atom_type_scat_Cromer_Mann_b4
_atom_type_scat_Cromer_Mann_c
_atom_type_scat_source
_atom_type_scat_dispersion_source
Pb -3.20855 10.15388 31.06170 13.06370 18.44200 5.96960 0.69020 2.35760 8.61800 47.25790 13.4118003845 'International Tables Volume C Table 6.1.1.4 (pp. 500-502)' 'Henke, Gullikson and Davis, At. Data and Nucl. Data Tables, 1993, 54, 2'
H 0.00000 0.00000 0.49300 0.32291 0.14019 0.04081 10.51090 26.12570 3.14236 57.79970 0.0030380000826 'International Tables Volume C Table 6.1.1.4 (pp. 500-502)' 'Henke, Gullikson and Davis, At. Data and Nucl. Data Tables, 1993, 54, 2'
C 0.00347 0.00161 2.31000 1.02000 1.58860 0.86500 20.84390 10.20750 0.56870 51.65120 0.215599998832 'International Tables Volume C Table 6.1.1.4 (pp. 500-502)' 'Henke, Gullikson and Davis, At. Data and Nucl. Data Tables, 1993, 54, 2'
O 0.01158 0.00611 3.04850 2.28680 1.54630 0.86700 13.27710 5.70110 0.32390 32.90890 0.250800013542 'International Tables Volume C Table 6.1.1.4 (pp. 500-502)' 'Henke, Gullikson and Davis, At. Data and Nucl. Data Tables, 1993, 54, 2'
N 0.00653 0.00323 12.21260 3.13220 2.01250 1.16630 0.00570 9.89330 28.99750 0.58260 -11.5290002823 'International Tables Volume C Table 6.1.1.4 (pp. 500-502)' 'Henke, Gullikson and Davis, At. Data and Nucl. Data Tables, 1993, 54, 2'

loop_
_geom_angle_atom_site_label_1
_geom_angle_atom_site_label_2
_geom_angle_atom_site_label_3
_geom_angle
_geom_angle_site_symmetry_1
_geom_angle_site_symmetry_3
_geom_angle_publ_flag
O3 Pb1 O1 79.74(12) . . ?
O4 Pb1 O1 114.60(12) . . ?
O4 Pb1 O3 49.18(11) . . ?
N1 Pb1 O1 138.21(11) . . ?
N1 Pb1 O3 84.11(11) . . ?
N1 Pb1 O4 80.88(11) . . ?
N4 Pb1 O1 76.65(12) . . ?
N4 Pb1 O3 77.84(12) . . ?
N4 Pb1 O4 118.37(12) . . ?
N4 Pb1 N1 62.32(12) . . ?
C15 O1 Pb1 100.7(3) . . ?
N5 O3 Pb1 101.2(3) . . ?
N5 O4 Pb1 90.9(3) . . ?
C1 N1 Pb1 122.2(3) . . ?
C14 N1 Pb1 117.4(3) . . ?
C14 N1 C1 118.3(4) . . ?
C6 N2 C5 115.7(4) . . ?
C8 N3 C7 115.6(4) . . ?
C12 N4 Pb1 121.6(3) . . ?
C13 N4 Pb1 120.3(3) . . ?
C13 N4 C12 117.2(4) . . ?
O4 N5 O3 117.2(4) . . ?
O5 N5 O3 121.5(5) . . ?
O5 N5 O4 121.3(5) . . ?
H1 C1 N1 118.6(3) . . ?
C2 C1 N1 122.8(4) . . ?
C2 C1 H1 118.6(3) . . ?
H2 C2 C1 120.4(3) . . ?
C3 C2 C1 119.2(4) . . ?
C3 C2 H2 120.4(3) . . ?
H3 C3 C2 120.3(3) . . ?
C4 C3 C2 119.3(4) . . ?
C4 C3 H3 120.3(3) . . ?
C5 C4 C3 122.5(4) . . ?
C14 C4 C3 118.0(4) . . ?
C14 C4 C5 119.5(4) . . ?
C4 C5 N2 117.8(4) . . ?
C8 C5 N2 122.0(4) . . ?
C8 C5 C4 120.2(4) . . ?
H6 C6 N2 119.1(3) . . ?
C7 C6 N2 121.9(4) . . ?
C7 C6 H6 119.1(3) . . ?
C6 C7 N3 123.4(4) . . ?
H7 C7 N3 118.3(3) . . ?
H7 C7 C6 118.3(3) . . ?
C5 C8 N3 121.4(4) . . ?
C9 C8 N3 118.2(4) . . ?
C9 C8 C5 120.4(4) . . ?
C10 C9 C8 122.1(4) . . ?
C13 C9 C8 119.8(4) . . ?
C13 C9 C10 118.1(4) . . ?
H10 C10 C9 120.4(3) . . ?
C11 C10 C9 119.1(4) . . ?
C11 C10 H10 120.4(3) . . ?
H11 C11 C10 120.4(3) . . ?
C12 C11 C10 119.3(4) . . ?
C12 C11 H11 120.4(3) . . ?
C11 C12 N4 123.5(4) . . ?
H12 C12 N4 118.3(3) . . ?
H12 C12 C11 118.3(3) . . ?
C9 C13 N4 122.5(4) . . ?
C14 C13 N4 117.7(4) . . ?
C14 C13 C9 119.8(4) . . ?
C4 C14 N1 122.4(4) . . ?
C13 C14 N1 117.4(4) . . ?
C13 C14 C4 120.2(4) . . ?
O2 C15 O1 123.8(4) . . ?
C16 C15 O1 115.3(4) . . ?
C16 C15 O2 120.9(4) . . ?
C17 C16 C15 118.9(5) . . ?
C18 C16 C15 120.2(4) 2_676 . ?
C18 C16 C17 120.9(5) 2_676 . ?
H17 C17 C16 120.4(3) . . ?
C18 C17 C16 119.2(5) . . ?
C18 C17 H17 120.4(3) . . ?
C17 C18 C16 120.0(5) . 2_676 ?
H18 C18 C16 120.0(3) . 2_676 ?
H18 C18 C17 120.0(3) . . ?

loop_
_geom_bond_atom_site_label_1
_geom_bond_atom_site_label_2
_geom_bond_distance
_geom_bond_site_symmetry_2
_geom_bond_publ_flag
Pb1 O1 2.449(3) . ?
Pb1 O3 2.477(4) . ?
Pb1 O4 2.704(4) . ?
Pb1 N1 2.676(4) . ?
Pb1 N4 2.592(4) . ?
O1 C15 1.276(6) . ?
O2 C15 1.239(6) . ?
O3 N5 1.279(5) . ?
O4 N5 1.259(6) . ?
O5 N5 1.219(6) . ?
N1 C1 1.328(6) . ?
N1 C14 1.361(6) . ?
N2 C5 1.359(6) . ?
N2 C6 1.328(6) . ?
N3 C7 1.317(6) . ?
N3 C8 1.360(6) . ?
N4 C12 1.328(6) . ?
N4 C13 1.367(6) . ?
C1 H1 0.9500 . ?
C1 C2 1.399(7) . ?
C2 H2 0.9500 . ?
C2 C3 1.372(7) . ?
C3 H3 0.9500 . ?
C3 C4 1.401(6) . ?
C4 C5 1.455(6) . ?
C4 C14 1.401(6) . ?
C5 C8 1.396(6) . ?
C6 H6 0.9500 . ?
C6 C7 1.397(7) . ?
C7 H7 0.9500 . ?
C8 C9 1.454(6) . ?
C9 C10 1.400(6) . ?
C9 C13 1.398(6) . ?
C10 H10 0.9500 . ?
C10 C11 1.364(7) . ?
C11 H11 0.9500 . ?
C11 C12 1.395(7) . ?
C12 H12 0.9500 . ?
C13 C14 1.465(6) . ?
C15 C16 1.508(7) . ?
C16 C17 1.382(7) . ?
C16 C18 1.345(7) 2_676 ?
C17 H17 0.9500 . ?
C17 C18 1.371(7) . ?
C18 H18 0.9500 . ?

loop_
_geom_torsion_atom_site_label_1
_geom_torsion_atom_site_label_2
_geom_torsion_atom_site_label_3
_geom_torsion_atom_site_label_4
_geom_torsion
_geom_torsion_site_symmetry_1
_geom_torsion_site_symmetry_2
_geom_torsion_site_symmetry_3
_geom_torsion_site_symmetry_4
_geom_torsion_publ_flag
Pb1 O1 C15 O2 1.4(3) . . . . ?
Pb1 O1 C15 C16 -177.1(3) . . . . ?
Pb1 O3 N5 O4 12.9(3) . . . . ?
Pb1 O3 N5 O5 -169.3(3) . . . . ?
Pb1 O4 N5 O3 -11.6(3) . . . . ?
Pb1 O4 N5 O5 170.6(3) . . . . ?
Pb1 N1 C1 C2 163.4(4) . . . . ?
Pb1 N1 C14 C4 -163.5(3) . . . . ?
Pb1 N1 C14 C13 19.5(3) . . . . ?
Pb1 N4 C12 C11 -168.4(4) . . . . ?
Pb1 N4 C13 C9 164.8(3) . . . . ?
Pb1 N4 C13 C14 -15.4(3) . . . . ?
O1 C15 C16 C17 171.1(4) . . . . ?
O1 C15 C16 C18 -6.5(5) . . . 2_676 ?
O2 C15 C16 C17 -7.4(5) . . . . ?
O2 C15 C16 C18 175.0(5) . . . 2_676 ?
N1 C1 C2 C3 -1.6(6) . . . . ?
N1 C14 C4 C3 0.0(5) . . . . ?
N1 C14 C4 C5 -179.8(4) . . . . ?
N1 C14 C13 N4 -3.4(5) . . . . ?
N1 C14 C13 C9 176.4(4) . . . . ?
N2 C5 C4 C3 1.2(5) . . . . ?
N2 C5 C4 C14 -179.0(4) . . . . ?
N2 C5 C8 N3 1.3(5) . . . . ?
N2 C5 C8 C9 -178.3(4) . . . . ?
N2 C6 C7 N3 0.8(5) . . . . ?
N3 C8 C5 C4 178.3(4) . . . . ?
N3 C8 C9 C10 -3.2(5) . . . . ?
N3 C8 C9 C13 178.0(4) . . . . ?
N4 C12 C11 C10 3.0(6) . . . . ?
N4 C13 C9 C8 -176.9(4) . . . . ?
N4 C13 C9 C10 4.3(5) . . . . ?
N4 C13 C14 C4 179.5(4) . . . . ?
C1 C2 C3 C4 1.6(6) . . . . ?
C2 C3 C4 C5 179.0(4) . . . . ?
C2 C3 C4 C14 -0.9(5) . . . . ?
C3 C4 C5 C8 -176.0(4) . . . . ?
C3 C4 C14 C13 177.0(4) . . . . ?
C4 C5 C8 C9 -1.2(5) . . . . ?
C4 C14 C13 C9 -0.7(5) . . . . ?
C5 C8 C9 C10 176.3(4) . . . . ?
C5 C8 C9 C13 -2.4(5) . . . . ?
C8 C9 C10 C11 -178.8(5) . . . . ?
C8 C9 C13 C14 3.4(5) . . . . ?
C9 C10 C11 C12 -3.5(5) . . . . ?
C15 C16 C17 C18 -178.6(5) . . . . ?
C15 C16 C18 C17 178.6(5) . . 2_676 2_676 ?
C16 C17 C18 C16 1.0(5) . . . 2_676 ?
C16 C18 C17 C16 1.0(5) 2_676 . . . ?
